data_2214448
loop_
_publ_author_name
'Zhi-Yun Du'
'Xue-Tao Xu'
'Kun Zhang'
'Bao-Hua Huang'
'Yan-Xiong Fang'

_publ_section_title
;
 4-(1-Phenylethyl)benzene-1,3-diol
;
_journal_coeditor_code XU2265
_journal_issue 7
_journal_name_full 'Acta Crystallographica Section E'
_journal_page_first o3217
_journal_page_last o3217
_journal_paper_doi 10.1107/S1600536807026517
_journal_volume 63
_journal_year 2007
_chemical_formula_iupac 'C14 H14 O2'
_chemical_formula_moiety 'C14 H14 O2'
_chemical_formula_sum 'C14 H14 O2'
_chemical_formula_weight 214.25
_chemical_name_systematic
;
4-(1-Phenylethyl)benzene-1,3-diol
;
_space_group_IT_number 29
_symmetry_cell_setting orthorhombic
_symmetry_space_group_name_Hall 'P 2c -2ac'
_symmetry_space_group_name_H-M 'P c a 21'
_atom_sites_solution_hydrogens geom
_atom_sites_solution_primary direct
_atom_sites_solution_secondary difmap
_audit_creation_method SHELXL97
_cell_angle_alpha 90.00
_cell_angle_beta 90.00
_cell_angle_gamma 90.00
_cell_formula_units_Z 8
_cell_length_a 13.131(4)
_cell_length_b 5.7841(15)
_cell_length_c 30.046(8)
_cell_measurement_reflns_used 984
_cell_measurement_temperature 293(2)
_cell_measurement_theta_max 23.9
_cell_measurement_theta_min 2.7
_cell_volume 2282.0(11)
_computing_cell_refinement SMART
_computing_data_collection 'SMART (Bruker, 1999)'
_computing_data_reduction 'SAINT (Bruker, 1999)'
_computing_molecular_graphics 'SHELXTL (Bruker, 1999)'
_computing_publication_material SHELXTL
_computing_structure_refinement 'SHELXL97 (Sheldrick, 1997)'
_computing_structure_solution 'SHELXS97 (Sheldrick, 1997)'
_diffrn_ambient_temperature 293(2)
_diffrn_measured_fraction_theta_full 0.98
_diffrn_measured_fraction_theta_max 0.98
_diffrn_measurement_device_type 'Bruker SMART 1000 CCD area-detector'
_diffrn_measurement_method '\f and \w'
_diffrn_radiation_monochromator graphite
_diffrn_radiation_source 'fine-focus sealed tube'
_diffrn_radiation_type MoK\a
_diffrn_radiation_wavelength 0.71073
_diffrn_reflns_av_R_equivalents 0.035
_diffrn_reflns_av_sigmaI/netI 0.032
_diffrn_reflns_limit_h_max 16
_diffrn_reflns_limit_h_min -16
_diffrn_reflns_limit_k_max 5
_diffrn_reflns_limit_k_min -7
_diffrn_reflns_limit_l_max 36
_diffrn_reflns_limit_l_min -38
_diffrn_reflns_number 10800
_diffrn_reflns_theta_full 27.1
_diffrn_reflns_theta_max 27.1
_diffrn_reflns_theta_min 3.1
_diffrn_standards_interval_count 0
_diffrn_standards_interval_time 0
_diffrn_standards_number 0
_exptl_absorpt_coefficient_mu 0.082
_exptl_absorpt_correction_type none
_exptl_crystal_colour colourless
_exptl_crystal_density_diffrn 1.247
_exptl_crystal_density_method 'not measured'
_exptl_crystal_description block
_exptl_crystal_F_000 912
_exptl_crystal_size_max 0.47
_exptl_crystal_size_mid 0.41
_exptl_crystal_size_min 0.36
_refine_diff_density_max 0.124
_refine_diff_density_min -0.142
_refine_ls_extinction_method none
_refine_ls_goodness_of_fit_ref 1.032
_refine_ls_hydrogen_treatment constr
_refine_ls_matrix_type full
_refine_ls_number_parameters 293
_refine_ls_number_reflns 2536
_refine_ls_number_restraints 1
_refine_ls_restrained_S_all 1.031
_refine_ls_R_factor_all 0.070
_refine_ls_R_factor_gt 0.039
_refine_ls_shift/su_max 0.000
_refine_ls_shift/su_mean 0.000
_refine_ls_structure_factor_coef Fsqd
_refine_ls_weighting_details 'calc w = 1/[\s^2^(Fo^2^)+(0.0514P)^2^+0.0955P] where P=(Fo^2^+2Fc^2^)/3'
_refine_ls_weighting_scheme calc
_refine_ls_wR_factor_gt 0.090
_refine_ls_wR_factor_ref 0.103
_reflns_number_gt 1675
_reflns_number_total 2536
_reflns_threshold_expression I>2\s(I)
_cod_data_source_file xu2265.cif
_cod_data_source_block I
_cod_original_cell_volume 2282.0(10)
_cod_database_code 2214448
_cod_database_fobs_code 2214448

loop_
_symmetry_equiv_pos_as_xyz
'x, y, z'
'-x, -y, z+1/2'
'x+1/2, -y, z'
'-x+1/2, y, z+1/2'

loop_
_atom_site_type_symbol
_atom_site_label
_atom_site_fract_x
_atom_site_fract_y
_atom_site_fract_z
_atom_site_U_iso_or_equiv
_atom_site_adp_type
_atom_site_calc_flag
_atom_site_refinement_flags
_atom_site_occupancy
C C1 0.3184(2) 0.1413(5) 0.40687(9) 0.0505(7) Uani d . 1
C C2 0.3112(2) 0.3209(6) 0.37688(10) 0.0524(7) Uani d . 1
H H2A 0.3673 0.3616 0.3597 0.063 Uiso calc R 1
C C3 0.2211(2) 0.4400(6) 0.37243(10) 0.0489(7) Uani d . 1
C C4 0.1393(2) 0.3845(6) 0.39909(11) 0.0564(8) Uani d . 1
H H4A 0.0786 0.4664 0.3969 0.068 Uiso calc R 1
C C5 0.1493(2) 0.2054(6) 0.42905(10) 0.0570(8) Uani d . 1
H H5A 0.0938 0.1698 0.4470 0.068 Uiso calc R 1
C C6 0.2371(2) 0.0756(5) 0.43391(9) 0.0477(7) Uani d . 1
C C7 0.2454(3) -0.1395(5) 0.46271(10) 0.0544(8) Uani d . 1
H H7A 0.2615 -0.2680 0.4426 0.065 Uiso calc R 1
C C8 0.1456(3) -0.2039(7) 0.48646(13) 0.0777(11) Uani d . 1
H H8A 0.1560 -0.3404 0.5040 0.117 Uiso calc R 1
H H8B 0.0935 -0.2326 0.4647 0.117 Uiso calc R 1
H H8C 0.1250 -0.0788 0.5054 0.117 Uiso calc R 1
C C9 0.3289(2) -0.1328(5) 0.49728(10) 0.0506(7) Uani d . 1
C C10 0.3943(3) -0.3191(6) 0.50251(12) 0.0711(10) Uani d . 1
H H10A 0.3902 -0.4432 0.4829 0.085 Uiso calc R 1
C C11 0.4648(3) -0.3232(7) 0.53610(14) 0.0801(11) Uani d . 1
H H11A 0.5069 -0.4514 0.5394 0.096 Uiso calc R 1
C C12 0.4742(3) -0.1426(7) 0.56472(12) 0.0744(10) Uani d . 1
H H12A 0.5221 -0.1470 0.5875 0.089 Uiso calc R 1
C C13 0.4121(3) 0.0462(7) 0.55966(13) 0.0716(10) Uani d . 1
H H13A 0.4186 0.1718 0.5788 0.086 Uiso calc R 1
C C14 0.3395(3) 0.0502(6) 0.52595(12) 0.0617(9) Uani d . 1
H H14A 0.2975 0.1787 0.5228 0.074 Uiso calc R 1
O O1 0.40876(18) 0.0228(5) 0.40921(8) 0.0709(7) Uani d . 1
H H1 0.4109 -0.0510 0.4325 0.106 Uiso calc R 1
O O2 0.21656(15) 0.6154(4) 0.34190(8) 0.0638(6) Uani d . 1
H H2 0.1634 0.6879 0.3453 0.096 Uiso calc R 1
C C15 0.4370(2) 0.6411(6) 0.27380(9) 0.0532(8) Uani d . 1
C C16 0.4458(2) 0.8177(6) 0.30385(9) 0.0533(8) Uani d . 1
H H16A 0.3904 0.8601 0.3213 0.064 Uiso calc R 1
C C17 0.5374(2) 0.9326(6) 0.30808(10) 0.0505(7) Uani d . 1
C C18 0.6188(2) 0.8732(6) 0.28212(11) 0.0552(8) Uani d . 1
H H18A 0.6804 0.9513 0.2848 0.066 Uiso calc R 1
C C19 0.6079(2) 0.6948(6) 0.25181(11) 0.0568(8) Uani d . 1
H H19A 0.6630 0.6568 0.2338 0.068 Uiso calc R 1
C C20 0.5186(2) 0.5709(5) 0.24720(9) 0.0490(7) Uani d . 1
C C21 0.5059(2) 0.3644(5) 0.21609(11) 0.0570(8) Uani d . 1
H H21A 0.4821 0.2352 0.2344 0.068 Uiso calc R 1
C C22 0.6056(3) 0.2857(7) 0.19424(13) 0.0758(10) Uani d . 1
H H22A 0.6558 0.2579 0.2168 0.114 Uiso calc R 1
H H22B 0.6295 0.4041 0.1744 0.114 Uiso calc R 1
H H22C 0.5939 0.1460 0.1778 0.114 Uiso calc R 1
C C23 0.4250(2) 0.4040(5) 0.18056(11) 0.0517(8) Uani d . 1
C C24 0.4247(3) 0.6009(6) 0.15445(11) 0.0609(8) Uani d . 1
H H24A 0.4724 0.7165 0.1598 0.073 Uiso calc R 1
C C25 0.3549(3) 0.6287(7) 0.12061(12) 0.0709(9) Uani d . 1
H H25A 0.3559 0.7627 0.1035 0.085 Uiso calc R 1
C C26 0.2847(3) 0.4624(7) 0.11196(13) 0.0740(10) Uani d . 1
H H26A 0.2378 0.4819 0.0890 0.089 Uiso calc R 1
C C27 0.2834(3) 0.2660(7) 0.13724(14) 0.0759(10) Uani d . 1
H H27A 0.2356 0.1513 0.1314 0.091 Uiso calc R 1
C C28 0.3524(3) 0.2367(6) 0.17134(12) 0.0650(9) Uani d . 1
H H28A 0.3503 0.1026 0.1884 0.078 Uiso calc R 1
O O3 0.34586(18) 0.5241(5) 0.27004(9) 0.0731(7) Uani d . 1
H H3 0.3095 0.5549 0.2914 0.110 Uiso calc R 1
O O4 0.54612(17) 1.1101(4) 0.33921(8) 0.0672(6) Uani d . 1
H H4 0.5120 1.0786 0.3612 0.101 Uiso calc R 1

loop_
_atom_site_aniso_label
_atom_site_aniso_U_11
_atom_site_aniso_U_22
_atom_site_aniso_U_33
_atom_site_aniso_U_12
_atom_site_aniso_U_13
_atom_site_aniso_U_23
C1 0.0398(16) 0.0738(19) 0.0378(16) 0.0007(14) 0.0008(12) -0.0042(15)
C2 0.0360(15) 0.079(2) 0.0419(15) 0.0021(14) 0.0078(12) 0.0001(16)
C3 0.0410(17) 0.0643(19) 0.0413(17) 0.0004(14) 0.0024(14) -0.0099(15)
C4 0.0353(16) 0.076(2) 0.0575(19) 0.0010(15) 0.0050(14) -0.0120(18)
C5 0.0408(17) 0.077(2) 0.0534(18) -0.0125(15) 0.0118(14) -0.0090(17)
C6 0.0414(16) 0.0636(17) 0.0381(16) -0.0067(15) 0.0056(13) -0.0104(14)
C7 0.0554(18) 0.0586(18) 0.0492(18) -0.0098(15) 0.0112(14) -0.0140(14)
C8 0.068(2) 0.090(3) 0.076(2) -0.0267(19) 0.0135(19) 0.005(2)
C9 0.0533(18) 0.0514(17) 0.0471(18) -0.0020(14) 0.0142(14) -0.0005(14)
C10 0.086(3) 0.059(2) 0.068(2) 0.0082(19) 0.019(2) 0.0012(17)
C11 0.079(3) 0.076(2) 0.085(3) 0.023(2) 0.011(2) 0.020(2)
C12 0.057(2) 0.100(3) 0.066(2) 0.005(2) -0.0010(18) 0.022(2)
C13 0.070(2) 0.081(3) 0.064(2) 0.003(2) -0.0053(19) -0.0122(19)
C14 0.063(2) 0.062(2) 0.060(2) 0.0120(16) 0.0007(17) -0.0068(17)
O1 0.0482(14) 0.1065(19) 0.0579(18) 0.0221(12) 0.0097(12) 0.0169(13)
O2 0.0518(14) 0.0757(15) 0.0637(15) 0.0183(11) 0.0078(11) 0.0049(12)
C15 0.0384(16) 0.082(2) 0.0394(16) -0.0084(14) 0.0028(12) 0.0044(15)
C16 0.0396(17) 0.079(2) 0.0412(16) -0.0064(14) 0.0066(13) -0.0025(16)
C17 0.0455(18) 0.065(2) 0.0413(17) -0.0060(15) -0.0003(14) 0.0051(15)
C18 0.0360(16) 0.071(2) 0.0588(19) -0.0060(15) 0.0036(14) 0.0058(17)
C19 0.0405(17) 0.071(2) 0.0585(19) 0.0054(15) 0.0110(14) 0.0090(17)
C20 0.0410(17) 0.0626(19) 0.0435(17) 0.0050(15) 0.0035(13) 0.0066(14)
C21 0.0609(19) 0.0572(18) 0.0530(19) 0.0029(16) 0.0110(17) 0.0069(15)
C22 0.068(2) 0.081(2) 0.078(2) 0.0172(18) 0.0145(19) -0.004(2)
C23 0.0540(19) 0.0550(18) 0.0461(17) 0.0007(15) 0.0126(14) -0.0056(14)
C24 0.068(2) 0.0565(19) 0.058(2) -0.0060(16) -0.0018(17) 0.0010(16)
C25 0.084(3) 0.071(2) 0.058(2) 0.008(2) -0.0048(19) -0.0001(18)
C26 0.063(2) 0.090(3) 0.069(2) 0.008(2) -0.0070(19) -0.018(2)
C27 0.059(2) 0.082(3) 0.086(3) -0.0068(19) -0.001(2) -0.020(2)
C28 0.064(2) 0.0587(19) 0.072(2) -0.0054(16) 0.0144(18) -0.0040(17)
O3 0.0437(13) 0.119(2) 0.0565(16) -0.0240(13) 0.0128(12) -0.0153(13)
O4 0.0624(14) 0.0819(16) 0.0573(15) -0.0196(12) 0.0141(11) -0.0042(12)

loop_
_atom_type_symbol
_atom_type_description
_atom_type_scat_dispersion_real
_atom_type_scat_dispersion_imag
_atom_type_scat_source
C C 0.0033 0.0000 'International Tables Vol C Tables 4.2.6.8 and 6.1.1.4'
H H 0.0000 0.0000 'International Tables Vol C Tables 4.2.6.8 and 6.1.1.4'
O O 0.0106 0.0000 'International Tables Vol C Tables 4.2.6.8 and 6.1.1.4'

loop_
_geom_angle_atom_site_label_1
_geom_angle_atom_site_label_2
_geom_angle_atom_site_label_3
_geom_angle
O1 C1 C2 118.0(3)
O1 C1 C6 119.7(3)
C2 C1 C6 122.3(3)
C3 C2 C1 120.0(3)
C3 C2 H2A 120.0
C1 C2 H2A 120.0
O2 C3 C2 118.3(3)
O2 C3 C4 121.9(3)
C2 C3 C4 119.8(3)
C3 C4 C5 118.7(3)
C3 C4 H4A 120.6
C5 C4 H4A 120.6
C4 C5 C6 123.8(3)
C4 C5 H5A 118.1
C6 C5 H5A 118.1
C5 C6 C1 115.4(3)
C5 C6 C7 124.4(3)
C1 C6 C7 120.0(3)
C9 C7 C6 115.0(3)
C9 C7 C8 107.8(3)
C6 C7 C8 113.6(3)
C9 C7 H7A 106.6
C6 C7 H7A 106.6
C8 C7 H7A 106.6
C7 C8 H8A 109.5
C7 C8 H8B 109.5
H8A C8 H8B 109.5
C7 C8 H8C 109.5
H8A C8 H8C 109.5
H8B C8 H8C 109.5
C14 C9 C10 117.8(3)
C14 C9 C7 121.7(3)
C10 C9 C7 120.5(3)
C11 C10 C9 121.0(4)
C11 C10 H10A 119.5
C9 C10 H10A 119.5
C12 C11 C10 120.9(3)
C12 C11 H11A 119.5
C10 C11 H11A 119.5
C11 C12 C13 119.2(4)
C11 C12 H12A 120.4
C13 C12 H12A 120.4
C12 C13 C14 120.1(4)
C12 C13 H13A 119.9
C14 C13 H13A 119.9
C9 C14 C13 120.9(3)
C9 C14 H14A 119.5
C13 C14 H14A 119.5
C1 O1 H1 109.5
C3 O2 H2 109.5
C16 C15 O3 119.6(3)
C16 C15 C20 122.0(3)
O3 C15 C20 118.4(3)
C15 C16 C17 119.6(3)
C15 C16 H16A 120.2
C17 C16 H16A 120.2
C18 C17 C16 120.5(3)
C18 C17 O4 120.3(3)
C16 C17 O4 119.2(3)
C17 C18 C19 118.8(3)
C17 C18 H18A 120.6
C19 C18 H18A 120.6
C20 C19 C18 122.8(3)
C20 C19 H19A 118.6
C18 C19 H19A 118.6
C19 C20 C15 116.3(3)
C19 C20 C21 124.1(3)
C15 C20 C21 119.6(3)
C23 C21 C20 112.9(2)
C23 C21 C22 109.9(3)
C20 C21 C22 113.6(3)
C23 C21 H21A 106.7
C20 C21 H21A 106.7
C22 C21 H21A 106.7
C21 C22 H22A 109.5
C21 C22 H22B 109.5
H22A C22 H22B 109.5
C21 C22 H22C 109.5
H22A C22 H22C 109.5
H22B C22 H22C 109.5
C24 C23 C28 117.3(3)
C24 C23 C21 121.6(3)
C28 C23 C21 121.0(3)
C25 C24 C23 121.1(3)
C25 C24 H24A 119.4
C23 C24 H24A 119.4
C26 C25 C24 120.7(3)
C26 C25 H25A 119.7
C24 C25 H25A 119.7
C25 C26 C27 119.4(4)
C25 C26 H26A 120.3
C27 C26 H26A 120.3
C26 C27 C28 120.5(3)
C26 C27 H27A 119.8
C28 C27 H27A 119.8
C27 C28 C23 121.0(3)
C27 C28 H28A 119.5
C23 C28 H28A 119.5
C15 O3 H3 109.5
C17 O4 H4 109.5

loop_
_geom_bond_atom_site_label_1
_geom_bond_atom_site_label_2
_geom_bond_distance
C1 O1 1.372(4)
C1 C2 1.378(4)
C1 C6 1.395(4)
C2 C3 1.375(4)
C2 H2A 0.9300
C3 O2 1.369(4)
C3 C4 1.378(4)
C4 C5 1.379(5)
C4 H4A 0.9300
C5 C6 1.384(4)
C5 H5A 0.9300
C6 C7 1.519(4)
C7 C9 1.510(5)
C7 C8 1.538(5)
C7 H7A 0.9800
C8 H8A 0.9600
C8 H8B 0.9600
C8 H8C 0.9600
C9 C14 1.372(5)
C9 C10 1.387(5)
C10 C11 1.370(6)
C10 H10A 0.9300
C11 C12 1.358(5)
C11 H11A 0.9300
C12 C13 1.371(5)
C12 H12A 0.9300
C13 C14 1.391(5)
C13 H13A 0.9300
C14 H14A 0.9300
O1 H1 0.8200
O2 H2 0.8200
C15 C16 1.369(4)
C15 O3 1.379(4)
C15 C20 1.398(4)
C16 C17 1.381(4)
C16 H16A 0.9300
C17 C18 1.367(4)
C17 O4 1.393(4)
C18 C19 1.384(5)
C18 H18A 0.9300
C19 C20 1.381(5)
C19 H19A 0.9300
C20 C21 1.526(4)
C21 C23 1.523(5)
C21 C22 1.534(5)
C21 H21A 0.9800
C22 H22A 0.9600
C22 H22B 0.9600
C22 H22C 0.9600
C23 C24 1.383(4)
C23 C28 1.386(5)
C24 C25 1.378(5)
C24 H24A 0.9300
C25 C26 1.358(5)
C25 H25A 0.9300
C26 C27 1.367(5)
C26 H26A 0.9300
C27 C28 1.379(5)
C27 H27A 0.9300
C28 H28A 0.9300
O3 H3 0.8200
O4 H4 0.8200

loop_
_geom_hbond_atom_site_label_D
_geom_hbond_atom_site_label_H
_geom_hbond_atom_site_label_A
_geom_hbond_site_symmetry_A
_geom_hbond_distance_DH
_geom_hbond_distance_HA
_geom_hbond_distance_DA
_geom_hbond_angle_DHA
_geom_hbond_publ_flag
O2 H2 O4 3_475 0.82 1.94 2.745(3) 166 y
O3 H3 O2 . 0.82 1.98 2.797(3) 177 y
O4 H4 O1 1_565 0.82 2.00 2.816(3) 170 y

loop_
_geom_torsion_atom_site_label_1
_geom_torsion_atom_site_label_2
_geom_torsion_atom_site_label_3
_geom_torsion_atom_site_label_4
_geom_torsion
O1 C1 C2 C3 178.0(3)
C6 C1 C2 C3 -0.9(4)
C1 C2 C3 O2 -179.2(3)
C1 C2 C3 C4 2.3(4)
O2 C3 C4 C5 179.9(3)
C2 C3 C4 C5 -1.6(5)
C3 C4 C5 C6 -0.4(5)
C4 C5 C6 C1 1.6(4)
C4 C5 C6 C7 -172.5(3)
O1 C1 C6 C5 -179.9(3)
C2 C1 C6 C5 -1.0(4)
O1 C1 C6 C7 -5.5(4)
C2 C1 C6 C7 173.4(3)
C5 C6 C7 C9 -124.6(3)
C1 C6 C7 C9 61.6(4)
C5 C6 C7 C8 0.4(4)
C1 C6 C7 C8 -173.5(3)
C6 C7 C9 C14 50.6(4)
C8 C7 C9 C14 -77.3(4)
C6 C7 C9 C10 -132.8(3)
C8 C7 C9 C10 99.3(3)
C14 C9 C10 C11 2.1(5)
C7 C9 C10 C11 -174.6(3)
C9 C10 C11 C12 -1.4(6)
C10 C11 C12 C13 -0.2(6)
C11 C12 C13 C14 1.0(5)
C10 C9 C14 C13 -1.3(5)
C7 C9 C14 C13 175.3(3)
C12 C13 C14 C9 -0.2(5)
O3 C15 C16 C17 179.1(3)
C20 C15 C16 C17 0.6(5)
C15 C16 C17 C18 0.8(5)
C15 C16 C17 O4 -179.1(3)
C16 C17 C18 C19 -0.5(5)
O4 C17 C18 C19 179.4(3)
C17 C18 C19 C20 -1.2(5)
C18 C19 C20 C15 2.5(5)
C18 C19 C20 C21 -176.3(3)
C16 C15 C20 C19 -2.2(4)
O3 C15 C20 C19 179.3(3)
C16 C15 C20 C21 176.7(3)
O3 C15 C20 C21 -1.8(4)
C19 C20 C21 C23 -118.7(3)
C15 C20 C21 C23 62.6(4)
C19 C20 C21 C22 7.3(4)
C15 C20 C21 C22 -171.5(3)
C20 C21 C23 C24 50.4(4)
C22 C21 C23 C24 -77.5(4)
C20 C21 C23 C28 -133.5(3)
C22 C21 C23 C28 98.5(3)
C28 C23 C24 C25 -0.1(5)
C21 C23 C24 C25 176.1(3)
C23 C24 C25 C26 -0.2(5)
C24 C25 C26 C27 0.1(5)
C25 C26 C27 C28 0.2(5)
C26 C27 C28 C23 -0.5(5)
C24 C23 C28 C27 0.4(5)
C21 C23 C28 C27 -175.7(3)

loop_
_cod_related_entry_id
_cod_related_entry_database
_cod_related_entry_code
1 ChemSpider 9346995
